data_1549595
loop_
_publ_author_name
'Mori, Keiji'
'Umehara, Nobuaki'
'Akiyama, Takahiko'

_publ_section_title
;
 Highly diastereoselective synthesis of tricyclic fused-pyrans by
 sequential hydride shift mediated double C(sp<sup>3</sup>)-H bond
 functionalization.
;
_journal_issue 37
_journal_name_full 'Chemical science'
_journal_page_first 7327
_journal_page_last 7331
_journal_paper_doi 10.1039/c8sc02103a
_journal_volume 9
_journal_year 2018
_chemical_formula_sum 'C26 H27 F N2 O4'
_chemical_formula_weight 450.49
_space_group_crystal_system triclinic
_space_group_IT_number 2
_space_group_name_Hall '-P 1'
_space_group_name_H-M_alt 'P -1'
_symmetry_space_group_name_Hall '-P 1'
_symmetry_space_group_name_H-M 'P -1'
_atom_sites_solution_hydrogens geom
_audit_creation_method SHELXL-2014/6
_audit_update_record
;
2018-04-19 deposited with the CCDC.
2018-06-25 downloaded from the CCDC.
;
_cell_angle_alpha 70.648(2)
_cell_angle_beta 88.911(2)
_cell_angle_gamma 85.089(3)
_cell_formula_units_Z 2
_cell_length_a 7.8572(13)
_cell_length_b 10.5461(18)
_cell_length_c 14.099(2)
_cell_measurement_reflns_used 1977
_cell_measurement_temperature 90
_cell_measurement_theta_max 27.37
_cell_measurement_theta_min 2.60
_cell_volume 1098.2(3)
_computing_cell_refinement 'APEX2 (Bruker AXS, 2006)'
_computing_data_collection 'APEX2 '
_computing_data_reduction 'SAINT (Bruker AXS, 2004)'
_computing_molecular_graphics 'XSHELL (Bruker AXS,2002)'
_computing_publication_material 'XCIF (Bruker AXS, 2001)'
_computing_structure_refinement 'SHELXL-97 (Sheldrick, 1997)'
_computing_structure_solution 'SHELXS-97 (Sheldrick, 1997)'
_diffrn_ambient_temperature 90
_diffrn_detector_area_resol_mean 8.333
_diffrn_measured_fraction_theta_full 0.981
_diffrn_measured_fraction_theta_max 0.945
_diffrn_measurement_device_type 'Bruker APEXII CCD area detector'
_diffrn_measurement_method 'phi and omega scans'
_diffrn_radiation_monochromator 'Bruker Helios multilayer confocal mirror'
_diffrn_radiation_source 'Bruker TXS fine-focus rotating anode'
_diffrn_radiation_type MoK\a
_diffrn_radiation_wavelength 0.71073
_diffrn_reflns_av_R_equivalents 0.0168
_diffrn_reflns_av_unetI/netI 0.0435
_diffrn_reflns_Laue_measured_fraction_full 0.981
_diffrn_reflns_Laue_measured_fraction_max 0.945
_diffrn_reflns_limit_h_max 10
_diffrn_reflns_limit_h_min -9
_diffrn_reflns_limit_k_max 9
_diffrn_reflns_limit_k_min -13
_diffrn_reflns_limit_l_max 18
_diffrn_reflns_limit_l_min -18
_diffrn_reflns_number 6329
_diffrn_reflns_point_group_measured_fraction_full 0.981
_diffrn_reflns_point_group_measured_fraction_max 0.945
_diffrn_reflns_theta_full 25.242
_diffrn_reflns_theta_max 27.526
_diffrn_reflns_theta_min 1.531
_exptl_absorpt_coefficient_mu 0.098
_exptl_absorpt_correction_T_max 0.990
_exptl_absorpt_correction_T_min 0.882
_exptl_absorpt_correction_type multi-scan
_exptl_absorpt_process_details
;
SADABS Sheldrick 1996
;
_exptl_crystal_colour colorless
_exptl_crystal_density_diffrn 1.362
_exptl_crystal_description plate
_exptl_crystal_F_000 476
_exptl_crystal_size_max 0.150
_exptl_crystal_size_mid 0.100
_exptl_crystal_size_min 0.100
_refine_diff_density_max 0.292
_refine_diff_density_min -0.241
_refine_diff_density_rms 0.053
_refine_ls_extinction_method none
_refine_ls_goodness_of_fit_ref 1.052
_refine_ls_hydrogen_treatment constr
_refine_ls_matrix_type full
_refine_ls_number_parameters 302
_refine_ls_number_reflns 4788
_refine_ls_number_restraints 0
_refine_ls_restrained_S_all 1.052
_refine_ls_R_factor_all 0.0787
_refine_ls_R_factor_gt 0.0527
_refine_ls_shift/su_max 0.000
_refine_ls_shift/su_mean 0.000
_refine_ls_structure_factor_coef Fsqd
_refine_ls_weighting_details 'w=1/[\s^2^(Fo^2^)+(0.0330P)^2^+1.1164P] where P=(Fo^2^+2Fc^2^)/3'
_refine_ls_weighting_scheme calc
_refine_ls_wR_factor_gt 0.1088
_refine_ls_wR_factor_ref 0.1202
_reflns_Friedel_coverage 0.000
_reflns_number_gt 3564
_reflns_number_total 4788
_reflns_threshold_expression 'I > 2\s'
_cod_data_source_file c8sc02103a2.cif
_cod_data_source_block shelxl_a
_cod_depositor_comments 'Adding full bibliography for 1549595--1549597.cif.'
_cod_original_cell_volume 1098.1(3)
_cod_database_code 1549595
_shelx_space_group_comment
;
The symmetry employed for this shelxl refinement is uniquely defined
by the following loop, which should always be used as a source of
symmetry information in preference to the above space-group names.
They are only intended as comments.
;
_shelx_estimated_absorpt_t_min 0.985
_shelx_estimated_absorpt_t_max 0.990
_shelxl_version_number 2014/6

loop_
_space_group_symop_operation_xyz
'x, y, z'
'-x, -y, -z'

loop_
_atom_site_label
_atom_site_type_symbol
_atom_site_fract_x
_atom_site_fract_y
_atom_site_fract_z
_atom_site_U_iso_or_equiv
_atom_site_adp_type
_atom_site_occupancy
_atom_site_site_symmetry_order
_atom_site_calc_flag
_atom_site_refinement_flags_posn
_atom_site_refinement_flags_adp
C1 C 0.4045(3) 0.26927(19) 0.40777(13) 0.0144(4) Uani 1 1 d . .
H1A H 0.3196 0.2128 0.4507 0.017 Uiso 1 1 calc R U
H1B H 0.5119 0.2526 0.4472 0.017 Uiso 1 1 calc R U
C2 C 0.4381(2) 0.22403(19) 0.31506(14) 0.0133(4) Uani 1 1 d . .
C3 C 0.2720(2) 0.27290(19) 0.24515(14) 0.0137(4) Uani 1 1 d . .
H3 H 0.1737 0.2258 0.2828 0.016 Uiso 1 1 calc R U
C4 C 0.1909(3) 0.45299(19) 0.30807(14) 0.0144(4) Uani 1 1 d . .
H4 H 0.0919 0.4035 0.3423 0.017 Uiso 1 1 calc R U
C5 C 0.1337(3) 0.60495(19) 0.26883(14) 0.0161(4) Uani 1 1 d . .
C6 C 0.1232(2) 0.66053(19) 0.35655(14) 0.0152(4) Uani 1 1 d . .
C7 C 0.0450(3) 0.7910(2) 0.34061(15) 0.0187(4) Uani 1 1 d . .
H7 H -0.0035 0.8405 0.2764 0.022 Uiso 1 1 calc R U
C8 C 0.0362(3) 0.8499(2) 0.41489(16) 0.0207(5) Uani 1 1 d . .
H8 H -0.0183 0.9378 0.4030 0.025 Uiso 1 1 calc R U
C9 C 0.1095(3) 0.7766(2) 0.50693(16) 0.0196(4) Uani 1 1 d . .
C10 C 0.1865(3) 0.6488(2) 0.52682(15) 0.0179(4) Uani 1 1 d . .
H10 H 0.2345 0.6009 0.5915 0.021 Uiso 1 1 calc R U
C11 C 0.1944(2) 0.58915(19) 0.45180(14) 0.0152(4) Uani 1 1 d . .
C12 C 0.2761(3) 0.44731(19) 0.47660(14) 0.0150(4) Uani 1 1 d . .
H12A H 0.1920 0.3828 0.5109 0.018 Uiso 1 1 calc R U
H12B H 0.3735 0.4343 0.5234 0.018 Uiso 1 1 calc R U
C13 C 0.3394(2) 0.41744(19) 0.38273(14) 0.0141(4) Uani 1 1 d . .
H13 H 0.4342 0.4752 0.3526 0.017 Uiso 1 1 calc R U
C14 C -0.0408(3) 0.6246(2) 0.21583(16) 0.0239(5) Uani 1 1 d . .
H14A H -0.1269 0.5840 0.2652 0.036 Uiso 1 1 calc R U
H14B H -0.0330 0.5811 0.1641 0.036 Uiso 1 1 calc R U
H14C H -0.0734 0.7212 0.1844 0.036 Uiso 1 1 calc R U
C15 C 0.2631(3) 0.6814(2) 0.19193(15) 0.0215(5) Uani 1 1 d . .
H15A H 0.2631 0.6525 0.1326 0.032 Uiso 1 1 calc R U
H15B H 0.3776 0.6617 0.2224 0.032 Uiso 1 1 calc R U
H15C H 0.2310 0.7786 0.1719 0.032 Uiso 1 1 calc R U
C16 C 0.2906(2) 0.2431(2) 0.14775(14) 0.0151(4) Uani 1 1 d . .
C17 C 0.3483(3) 0.3386(2) 0.06172(14) 0.0193(4) Uani 1 1 d . .
H17 H 0.3712 0.4248 0.0635 0.023 Uiso 1 1 calc R U
C18 C 0.3725(3) 0.3089(2) -0.02657(15) 0.0238(5) Uani 1 1 d . .
H18 H 0.4105 0.3750 -0.0852 0.029 Uiso 1 1 calc R U
C19 C 0.3414(3) 0.1829(2) -0.02944(16) 0.0260(5) Uani 1 1 d . .
H19 H 0.3615 0.1616 -0.0893 0.031 Uiso 1 1 calc R U
C20 C 0.2809(3) 0.0881(2) 0.05510(16) 0.0271(5) Uani 1 1 d . .
H20 H 0.2570 0.0024 0.0527 0.032 Uiso 1 1 calc R U
C21 C 0.2549(3) 0.1179(2) 0.14340(15) 0.0194(4) Uani 1 1 d . .
H21 H 0.2126 0.0527 0.2011 0.023 Uiso 1 1 calc R U
C22 C 0.4516(3) 0.0708(2) 0.34863(14) 0.0156(4) Uani 1 1 d . .
C23 C 0.5545(3) -0.1350(2) 0.31352(16) 0.0231(5) Uani 1 1 d . .
H23A H 0.4616 -0.1687 0.3600 0.035 Uiso 1 1 calc R U
H23B H 0.6629 -0.1845 0.3423 0.035 Uiso 1 1 calc R U
H23C H 0.5330 -0.1480 0.2493 0.035 Uiso 1 1 calc R U
C24 C 0.6762(3) 0.0751(2) 0.22356(15) 0.0185(4) Uani 1 1 d . .
C25 C 0.8177(3) 0.2801(2) 0.13682(17) 0.0269(5) Uani 1 1 d . .
H25A H 0.7606 0.3528 0.0812 0.040 Uiso 1 1 calc R U
H25B H 0.8819 0.2154 0.1104 0.040 Uiso 1 1 calc R U
H25C H 0.8963 0.3180 0.1713 0.040 Uiso 1 1 calc R U
C26 C 0.5893(3) 0.28685(19) 0.25520(14) 0.0147(4) Uani 1 1 d . .
F1 F 0.10516(17) 0.83215(13) 0.58190(9) 0.0269(3) Uani 1 1 d . .
N1 N 0.5634(2) 0.00909(16) 0.29706(12) 0.0161(4) Uani 1 1 d . .
N2 N 0.6888(2) 0.21097(17) 0.20829(12) 0.0172(4) Uani 1 1 d . .
O1 O 0.23380(18) 0.41322(13) 0.22180(9) 0.0155(3) Uani 1 1 d . .
O2 O 0.36037(19) 0.00583(14) 0.41366(10) 0.0215(3) Uani 1 1 d . .
O3 O 0.7626(2) 0.01493(16) 0.17764(12) 0.0281(4) Uani 1 1 d . .
O4 O 0.62023(19) 0.40249(14) 0.24286(10) 0.0200(3) Uani 1 1 d . .

loop_
_atom_site_aniso_label
_atom_site_aniso_U_11
_atom_site_aniso_U_22
_atom_site_aniso_U_33
_atom_site_aniso_U_23
_atom_site_aniso_U_13
_atom_site_aniso_U_12
C1 0.0145(10) 0.0150(10) 0.0126(9) -0.0035(7) -0.0005(7) 0.0000(8)
C2 0.0123(10) 0.0131(9) 0.0143(9) -0.0043(7) -0.0008(7) -0.0001(7)
C3 0.0131(10) 0.0122(9) 0.0147(9) -0.0031(7) 0.0002(7) -0.0005(8)
C4 0.0156(10) 0.0145(9) 0.0128(9) -0.0040(7) 0.0018(7) -0.0009(8)
C5 0.0183(11) 0.0129(9) 0.0159(9) -0.0033(8) -0.0015(8) 0.0003(8)
C6 0.0125(10) 0.0133(9) 0.0205(10) -0.0061(8) 0.0012(7) -0.0022(8)
C7 0.0158(11) 0.0169(10) 0.0209(10) -0.0030(8) 0.0000(8) -0.0014(8)
C8 0.0204(11) 0.0121(10) 0.0287(11) -0.0059(8) 0.0031(9) -0.0003(8)
C9 0.0176(11) 0.0214(11) 0.0255(11) -0.0149(9) 0.0052(8) -0.0041(9)
C10 0.0155(10) 0.0195(10) 0.0194(10) -0.0072(8) 0.0013(8) -0.0028(8)
C11 0.0121(10) 0.0146(10) 0.0191(10) -0.0055(8) 0.0025(7) -0.0028(8)
C12 0.0159(10) 0.0144(10) 0.0137(9) -0.0034(7) -0.0004(7) 0.0002(8)
C13 0.0132(10) 0.0138(9) 0.0142(9) -0.0033(7) 0.0001(7) 0.0001(8)
C14 0.0241(12) 0.0196(11) 0.0275(11) -0.0082(9) -0.0115(9) 0.0058(9)
C15 0.0301(13) 0.0169(10) 0.0154(9) -0.0026(8) 0.0038(8) -0.0020(9)
C16 0.0111(10) 0.0180(10) 0.0155(9) -0.0054(8) -0.0034(7) 0.0028(8)
C17 0.0209(11) 0.0188(10) 0.0170(10) -0.0049(8) 0.0001(8) -0.0002(9)
C18 0.0241(12) 0.0278(12) 0.0167(10) -0.0049(9) 0.0003(8) 0.0021(10)
C19 0.0326(13) 0.0295(12) 0.0174(10) -0.0127(9) -0.0063(9) 0.0102(10)
C20 0.0376(14) 0.0202(11) 0.0257(11) -0.0118(9) -0.0089(10) 0.0043(10)
C21 0.0234(11) 0.0148(10) 0.0180(10) -0.0027(8) -0.0044(8) -0.0004(8)
C22 0.0166(10) 0.0158(10) 0.0151(9) -0.0062(8) -0.0042(8) 0.0001(8)
C23 0.0349(13) 0.0129(10) 0.0213(10) -0.0057(8) 0.0019(9) -0.0011(9)
C24 0.0168(11) 0.0197(10) 0.0174(9) -0.0051(8) -0.0032(8) 0.0036(8)
C25 0.0188(12) 0.0293(12) 0.0312(12) -0.0090(10) 0.0097(9) -0.0009(10)
C26 0.0140(10) 0.0155(10) 0.0134(9) -0.0032(7) -0.0026(7) 0.0003(8)
F1 0.0349(8) 0.0232(7) 0.0277(7) -0.0157(5) 0.0024(6) -0.0011(6)
N1 0.0189(9) 0.0119(8) 0.0162(8) -0.0035(6) -0.0007(7) 0.0014(7)
N2 0.0137(9) 0.0177(9) 0.0192(8) -0.0051(7) 0.0024(7) -0.0006(7)
O1 0.0199(8) 0.0133(7) 0.0129(6) -0.0043(5) -0.0008(5) 0.0019(6)
O2 0.0259(8) 0.0171(7) 0.0201(7) -0.0038(6) 0.0043(6) -0.0055(6)
O3 0.0321(9) 0.0238(8) 0.0279(8) -0.0104(7) 0.0067(7) 0.0057(7)
O4 0.0221(8) 0.0155(7) 0.0231(7) -0.0066(6) 0.0031(6) -0.0043(6)

loop_
_atom_type_symbol
_atom_type_description
_atom_type_scat_dispersion_real
_atom_type_scat_dispersion_imag
_atom_type_scat_source
C C 0.0033 0.0016 'International Tables Vol C Tables 4.2.6.8 and 6.1.1.4'
H H 0.0000 0.0000 'International Tables Vol C Tables 4.2.6.8 and 6.1.1.4'
N N 0.0061 0.0033 'International Tables Vol C Tables 4.2.6.8 and 6.1.1.4'
O O 0.0106 0.0060 'International Tables Vol C Tables 4.2.6.8 and 6.1.1.4'
F F 0.0171 0.0103 'International Tables Vol C Tables 4.2.6.8 and 6.1.1.4'

loop_
_geom_angle_atom_site_label_1
_geom_angle_atom_site_label_2
_geom_angle_atom_site_label_3
_geom_angle
C13 C1 C2 114.37(15)
C13 C1 H1A 108.7
C2 C1 H1A 108.7
C13 C1 H1B 108.7
C2 C1 H1B 108.7
H1A C1 H1B 107.6
C26 C2 C22 114.06(17)
C26 C2 C1 112.15(16)
C22 C2 C1 108.99(15)
C26 C2 C3 108.41(14)
C22 C2 C3 105.74(14)
C1 C2 C3 107.07(16)
O1 C3 C16 108.14(15)
O1 C3 C2 110.13(14)
C16 C3 C2 113.05(16)
O1 C3 H3 108.5
C16 C3 H3 108.5
C2 C3 H3 108.5
O1 C4 C13 111.38(16)
O1 C4 C5 107.08(14)
C13 C4 C5 113.26(16)
O1 C4 H4 108.3
C13 C4 H4 108.3
C5 C4 H4 108.3
C6 C5 C14 111.14(18)
C6 C5 C4 109.76(15)
C14 C5 C4 108.49(16)
C6 C5 C15 108.80(16)
C14 C5 C15 108.51(16)
C4 C5 C15 110.14(17)
C11 C6 C7 117.97(18)
C11 C6 C5 122.96(18)
C7 C6 C5 119.02(17)
C8 C7 C6 122.39(19)
C8 C7 H7 118.8
C6 C7 H7 118.8
C9 C8 C7 117.6(2)
C9 C8 H8 121.2
C7 C8 H8 121.2
F1 C9 C10 118.20(18)
F1 C9 C8 119.31(19)
C10 C9 C8 122.5(2)
C9 C10 C11 119.80(19)
C9 C10 H10 120.1
C11 C10 H10 120.1
C10 C11 C6 119.74(19)
C10 C11 C12 118.60(17)
C6 C11 C12 121.64(18)
C11 C12 C13 111.82(15)
C11 C12 H12A 109.3
C13 C12 H12A 109.3
C11 C12 H12B 109.3
C13 C12 H12B 109.3
H12A C12 H12B 107.9
C4 C13 C12 107.75(16)
C4 C13 C1 110.39(15)
C12 C13 C1 111.10(15)
C4 C13 H13 109.2
C12 C13 H13 109.2
C1 C13 H13 109.2
C5 C14 H14A 109.5
C5 C14 H14B 109.5
H14A C14 H14B 109.5
C5 C14 H14C 109.5
H14A C14 H14C 109.5
H14B C14 H14C 109.5
C5 C15 H15A 109.5
C5 C15 H15B 109.5
H15A C15 H15B 109.5
C5 C15 H15C 109.5
H15A C15 H15C 109.5
H15B C15 H15C 109.5
C17 C16 C21 119.06(19)
C17 C16 C3 120.53(18)
C21 C16 C3 120.39(17)
C18 C17 C16 120.5(2)
C18 C17 H17 119.8
C16 C17 H17 119.8
C19 C18 C17 120.1(2)
C19 C18 H18 119.9
C17 C18 H18 119.9
C20 C19 C18 119.9(2)
C20 C19 H19 120.1
C18 C19 H19 120.1
C19 C20 C21 120.2(2)
C19 C20 H20 119.9
C21 C20 H20 119.9
C20 C21 C16 120.25(19)
C20 C21 H21 119.9
C16 C21 H21 119.9
O2 C22 N1 121.26(18)
O2 C22 C2 121.24(19)
N1 C22 C2 117.34(17)
N1 C23 H23A 109.5
N1 C23 H23B 109.5
H23A C23 H23B 109.5
N1 C23 H23C 109.5
H23A C23 H23C 109.5
H23B C23 H23C 109.5
O3 C24 N2 122.05(19)
O3 C24 N1 120.96(19)
N2 C24 N1 116.95(19)
N2 C25 H25A 109.5
N2 C25 H25B 109.5
H25A C25 H25B 109.5
N2 C25 H25C 109.5
H25A C25 H25C 109.5
H25B C25 H25C 109.5
O4 C26 N2 119.61(18)
O4 C26 C2 122.63(19)
N2 C26 C2 117.64(17)
C22 N1 C24 125.12(17)
C22 N1 C23 118.50(17)
C24 N1 C23 116.16(18)
C26 N2 C24 124.92(17)
C26 N2 C25 117.26(17)
C24 N2 C25 117.82(18)
C3 O1 C4 113.64(14)

loop_
_geom_bond_atom_site_label_1
_geom_bond_atom_site_label_2
_geom_bond_distance
C1 C13 1.527(3)
C1 C2 1.544(3)
C1 H1A 0.9900
C1 H1B 0.9900
C2 C26 1.512(3)
C2 C22 1.521(3)
C2 C3 1.593(3)
C3 O1 1.412(2)
C3 C16 1.509(3)
C3 H3 1.0000
C4 O1 1.438(2)
C4 C13 1.523(3)
C4 C5 1.541(3)
C4 H4 1.0000
C5 C6 1.532(3)
C5 C14 1.539(3)
C5 C15 1.542(3)
C6 C11 1.404(3)
C6 C7 1.406(3)
C7 C8 1.382(3)
C7 H7 0.9500
C8 C9 1.378(3)
C8 H8 0.9500
C9 F1 1.366(2)
C9 C10 1.371(3)
C10 C11 1.396(3)
C10 H10 0.9500
C11 C12 1.507(3)
C12 C13 1.524(3)
C12 H12A 0.9900
C12 H12B 0.9900
C13 H13 1.0000
C14 H14A 0.9800
C14 H14B 0.9800
C14 H14C 0.9800
C15 H15A 0.9800
C15 H15B 0.9800
C15 H15C 0.9800
C16 C17 1.393(3)
C16 C21 1.394(3)
C17 C18 1.387(3)
C17 H17 0.9500
C18 C19 1.385(3)
C18 H18 0.9500
C19 C20 1.384(3)
C19 H19 0.9500
C20 C21 1.388(3)
C20 H20 0.9500
C21 H21 0.9500
C22 O2 1.211(2)
C22 N1 1.384(3)
C23 N1 1.467(3)
C23 H23A 0.9800
C23 H23B 0.9800
C23 H23C 0.9800
C24 O3 1.210(3)
C24 N2 1.388(3)
C24 N1 1.392(3)
C25 N2 1.474(3)
C25 H25A 0.9800
C25 H25B 0.9800
C25 H25C 0.9800
C26 O4 1.219(2)
C26 N2 1.383(3)
